data_7236363
loop_
_publ_author_name
'Zhang, Man'
'Gao, Huiqi'
'Li, Chuan'
'Fu, Wei'
'Tang, Liwei'
'Zhou, Zhiming'

_publ_section_title
;
 Towards improved explosives with a high performance:
 N-(3,5-dinitro-1H-pyrazol-4-yl)-1H-tetrazol-5-amine and its salts
;
_journal_issue 4
_journal_name_full 'Journal of Materials Chemistry A'
_journal_page_first 1769
_journal_paper_doi 10.1039/C6TA07740D
_journal_volume 5
_journal_year 2017
_chemical_formula_moiety 'C4 H2 N9 O4, C2 H7 N6'
_chemical_formula_sum 'C6 H9 N15 O4'
_chemical_formula_weight 355.28
_space_group_crystal_system triclinic
_space_group_IT_number 2
_space_group_name_Hall '-P 1'
_space_group_name_H-M_alt 'P -1'
_atom_sites_solution_hydrogens geom
_atom_sites_solution_primary direct
_atom_sites_solution_secondary difmap
_audit_creation_date 2015-05-27
_audit_creation_method
;
  Olex2 1.1
  (compiled 2011.02.15 svn.r1672, GUI svn.r3494)
;
_audit_update_record
;
2016-01-25 deposited with the CCDC.
2016-12-08 downloaded from the CCDC.
;
_cell_angle_alpha 87.455(8)
_cell_angle_beta 79.856(8)
_cell_angle_gamma 82.934(7)
_cell_formula_units_Z 2
_cell_length_a 6.2881(5)
_cell_length_b 9.3424(8)
_cell_length_c 11.2935(11)
_cell_measurement_reflns_used 1450
_cell_measurement_temperature 102.1
_cell_measurement_theta_max 29.4235
_cell_measurement_theta_min 3.3072
_cell_volume 647.94(10)
_computing_cell_refinement
;
CrysAlisPro, Agilent Technologies,
Version 1.171.35.11 (release 16-05-2011 CrysAlis171 .NET)
(compiled May 16 2011,17:55:39)
;
_computing_data_collection
;
CrysAlisPro, Agilent Technologies,
Version 1.171.35.11 (release 16-05-2011 CrysAlis171 .NET)
(compiled May 16 2011,17:55:39)
;
_computing_data_reduction
;
CrysAlisPro, Agilent Technologies,
Version 1.171.35.11 (release 16-05-2011 CrysAlis171 .NET)
(compiled May 16 2011,17:55:39)
;
_computing_molecular_graphics
;
O. V. Dolomanov, L. J. Bourhis, R. J. Gildea, J. A. K. Howard and H. Puschmann,
OLEX2: a complete structure solution, refinement and analysis program.
J. Appl. Cryst. (2009). 42, 339-341.
;
_computing_publication_material
;
O. V. Dolomanov, L. J. Bourhis, R. J. Gildea, J. A. K. Howard and H. Puschmann,
OLEX2: a complete structure solution, refinement and analysis program.
J. Appl. Cryst. (2009). 42, 339-341.
;
_computing_structure_refinement 'SHELXL-97 (Sheldrick, 1997)'
_computing_structure_solution 'A short history of SHELX (Sheldrick, 2007)/Bruker'
_diffrn_ambient_temperature 102.1
_diffrn_detector_area_resol_mean 16.0971
_diffrn_measured_fraction_theta_full 0.998
_diffrn_measured_fraction_theta_max 0.998
_diffrn_measurement_details
;
#__ type_ start__ end____ width___ exp.time_
  1 omega  -29.00   54.00   1.0000    1.5000
omega____ theta____ kappa____ phi______ frames
    -      -13.2715   37.0000    0.0000 83

#__ type_ start__ end____ width___ exp.time_
  2 omega   -3.00   45.00   1.0000    1.5000
omega____ theta____ kappa____ phi______ frames
    -       18.5840   77.0000  -30.0000 48

#__ type_ start__ end____ width___ exp.time_
  3 omega   -8.00   84.00   1.0000    1.5000
omega____ theta____ kappa____ phi______ frames
    -       18.5840   77.0000 -150.0000 92

#__ type_ start__ end____ width___ exp.time_
  4 omega   62.00   89.00   1.0000    1.5000
omega____ theta____ kappa____ phi______ frames
    -       18.5840 -153.0000  139.0000 27

#__ type_ start__ end____ width___ exp.time_
  5 omega  -49.00   43.00   1.0000    1.5000
omega____ theta____ kappa____ phi______ frames
    -       18.5840  -77.0000   90.0000 92
;
_diffrn_measurement_device_type 'Xcalibur, Eos, Gemini'
_diffrn_measurement_method '\w scans'
_diffrn_orient_matrix_UB_11 0.0161315000
_diffrn_orient_matrix_UB_12 0.0106413000
_diffrn_orient_matrix_UB_13 0.0594125000
_diffrn_orient_matrix_UB_21 -0.0714923000
_diffrn_orient_matrix_UB_22 -0.0518348000
_diffrn_orient_matrix_UB_23 0.0220706000
_diffrn_orient_matrix_UB_31 0.0891133000
_diffrn_orient_matrix_UB_32 -0.0551416000
_diffrn_orient_matrix_UB_33 -0.0072617000
_diffrn_radiation_monochromator graphite
_diffrn_radiation_type 'Mo K\a'
_diffrn_radiation_wavelength 0.7107
_diffrn_reflns_av_R_equivalents 0.0337
_diffrn_reflns_av_unetI/netI 0.0628
_diffrn_reflns_limit_h_max 7
_diffrn_reflns_limit_h_min -7
_diffrn_reflns_limit_k_max 10
_diffrn_reflns_limit_k_min -11
_diffrn_reflns_limit_l_max 13
_diffrn_reflns_limit_l_min -8
_diffrn_reflns_number 4442
_diffrn_reflns_theta_full 25.99
_diffrn_reflns_theta_max 25.99
_diffrn_reflns_theta_min 3.31
_diffrn_source 'Enhance (Mo) X-ray Source'
_exptl_absorpt_coefficient_mu 0.154
_exptl_absorpt_correction_T_max 1.00000
_exptl_absorpt_correction_T_min 0.97819
_exptl_absorpt_correction_type multi-scan
_exptl_absorpt_process_details
;
CrysAlisPro, Agilent Technologies,
Version 1.171.35.11 (release 16-05-2011 CrysAlis171 .NET)
(compiled May 16 2011,17:55:39)
Empirical absorption correction using spherical harmonics,
 implemented in SCALE3 ABSPACK scaling algorithm.
;
_exptl_crystal_density_diffrn 1.821
_exptl_crystal_density_method 'not measured'
_exptl_crystal_F_000 364
_exptl_crystal_size_max 0.45
_exptl_crystal_size_mid 0.40
_exptl_crystal_size_min 0.35
_refine_diff_density_max 0.270
_refine_diff_density_min -0.347
_refine_diff_density_rms 0.064
_refine_ls_extinction_method none
_refine_ls_goodness_of_fit_ref 1.024
_refine_ls_hydrogen_treatment mixed
_refine_ls_matrix_type full
_refine_ls_number_parameters 226
_refine_ls_number_reflns 2550
_refine_ls_number_restraints 0
_refine_ls_restrained_S_all 1.024
_refine_ls_R_factor_all 0.0586
_refine_ls_R_factor_gt 0.0462
_refine_ls_shift/su_max 0.000
_refine_ls_shift/su_mean 0.000
_refine_ls_structure_factor_coef Fsqd
_refine_ls_weighting_details 'calc w=1/[\s^2^(Fo^2^)+(0.0509P)^2^+0.0000P] where P=(Fo^2^+2Fc^2^)/3'
_refine_ls_weighting_scheme calc
_refine_ls_wR_factor_gt 0.1041
_refine_ls_wR_factor_ref 0.1154
_reflns_number_gt 2057
_reflns_number_total 2550
_reflns_threshold_expression >2sigma(I)
_cod_data_source_file c6ta07740d2.cif
_cod_data_source_block exp_3247
_cod_database_code 7236363
_reflns_odcompleteness_completeness 99.85
_reflns_odcompleteness_iscentric 1
_reflns_odcompleteness_theta 26.32

loop_
_space_group_symop_id
_space_group_symop_operation_xyz
1 'x, y, z'
2 '-x, -y, -z'

loop_
_atom_site_label
_atom_site_type_symbol
_atom_site_fract_x
_atom_site_fract_y
_atom_site_fract_z
_atom_site_U_iso_or_equiv
_atom_site_adp_type
_atom_site_occupancy
_atom_site_symmetry_multiplicity
_atom_site_calc_flag
_atom_site_refinement_flags
N5 N 0.1845(3) 0.32498(18) 0.70314(17) 0.0176(4) Uani 1 1 d .
H5 H 0.2106 0.3854 0.6442 0.021 Uiso 1 1 calc R
O4 O 0.5239(2) 0.50871(15) 0.75301(14) 0.0205(4) Uani 1 1 d .
N1 N 0.5482(3) 0.19918(18) 0.69791(16) 0.0173(4) Uani 1 1 d .
H1 H 0.6031 0.1111 0.7065 0.021 Uiso 1 1 d R
O3 O 0.6765(2) 0.64994(15) 0.61205(15) 0.0225(4) Uani 1 1 d .
O1 O 0.8492(3) 0.02629(17) 0.34910(15) 0.0287(4) Uani 1 1 d .
O2 O 0.7259(2) -0.02962(16) 0.53470(15) 0.0249(4) Uani 1 1 d .
N8 N 0.7775(3) 0.05943(18) 0.45363(17) 0.0183(4) Uani 1 1 d .
N7 N 0.8294(3) 0.30673(18) 0.40427(16) 0.0168(4) Uani 1 1 d .
N2 N 0.2320(3) 0.15264(18) 0.83399(16) 0.0167(4) Uani 1 1 d .
C4 C 0.3308(3) 0.2263(2) 0.74240(19) 0.0149(5) Uani 1 1 d .
N6 N 0.7848(3) 0.43445(18) 0.45726(17) 0.0171(4) Uani 1 1 d .
N3 N 0.0188(3) 0.20840(18) 0.84862(17) 0.0197(4) Uani 1 1 d .
C2 C 0.6501(3) 0.2672(2) 0.5945(2) 0.0155(5) Uani 1 1 d .
N9 N 0.6234(3) 0.53097(18) 0.65005(17) 0.0175(4) Uani 1 1 d .
N4 N -0.0114(3) 0.31315(18) 0.77223(17) 0.0202(4) Uani 1 1 d .
C1 C 0.7521(3) 0.2078(2) 0.48573(19) 0.0144(5) Uani 1 1 d .
C3 C 0.6805(3) 0.4124(2) 0.57105(19) 0.0159(5) Uani 1 1 d .
N10 N 0.3101(3) 0.21637(17) 0.11878(16) 0.0156(4) Uani 1 1 d .
N15 N -0.0375(3) 0.35527(18) 0.14169(17) 0.0202(4) Uani 1 1 d .
H15A H -0.1231 0.4254 0.1180 0.024 Uiso 1 1 d R
H15B H -0.0738 0.3313 0.2162 0.024 Uiso 1 1 d R
N11 N 0.4784(3) 0.33337(17) -0.02720(16) 0.0180(4) Uani 1 1 d .
H11 H 0.5794 0.3591 -0.0828 0.022 Uiso 1 1 calc R
N12 N 0.2694(3) 0.40962(18) -0.00080(17) 0.0180(4) Uani 1 1 d .
N14 N 0.6748(3) 0.12159(18) 0.04032(17) 0.0212(4) Uani 1 1 d .
H14A H 0.7931 0.1364 -0.0073 0.025 Uiso 1 1 d R
H14B H 0.6706 0.0491 0.0900 0.025 Uiso 1 1 d R
N13 N 0.2706(3) 0.11565(18) 0.21356(17) 0.0202(4) Uani 1 1 d .
H13A H 0.2696 0.1594 0.2791 0.024 Uiso 1 1 d R
H13B H 0.1472 0.0868 0.2101 0.024 Uiso 1 1 d R
C5 C 0.1708(3) 0.3349(2) 0.0884(2) 0.0158(5) Uani 1 1 d .
C6 C 0.5022(3) 0.2177(2) 0.0431(2) 0.0166(5) Uani 1 1 d .

loop_
_atom_site_aniso_label
_atom_site_aniso_U_11
_atom_site_aniso_U_22
_atom_site_aniso_U_33
_atom_site_aniso_U_23
_atom_site_aniso_U_13
_atom_site_aniso_U_12
N5 0.0180(9) 0.0173(9) 0.0164(10) 0.0072(8) -0.0006(8) -0.0034(7)
O4 0.0253(8) 0.0193(8) 0.0149(9) 0.0036(6) -0.0010(7) 0.0003(6)
N1 0.0188(9) 0.0145(9) 0.0159(10) 0.0074(8) 0.0003(8) 0.0007(7)
O3 0.0270(8) 0.0142(8) 0.0257(10) 0.0053(7) -0.0028(7) -0.0047(6)
O1 0.0391(10) 0.0273(9) 0.0179(10) -0.0053(7) 0.0051(8) -0.0092(7)
O2 0.0375(9) 0.0154(8) 0.0194(9) 0.0064(7) -0.0008(7) -0.0015(6)
N8 0.0203(9) 0.0192(10) 0.0150(11) 0.0013(8) -0.0018(8) -0.0028(7)
N7 0.0172(9) 0.0171(9) 0.0152(10) 0.0042(8) -0.0010(8) -0.0019(7)
N2 0.0172(9) 0.0178(9) 0.0146(10) 0.0024(8) -0.0008(8) -0.0035(7)
C4 0.0172(10) 0.0143(10) 0.0143(11) 0.0009(9) -0.0047(9) -0.0037(8)
N6 0.0163(9) 0.0176(9) 0.0166(10) 0.0031(8) -0.0024(8) -0.0001(7)
N3 0.0201(9) 0.0196(10) 0.0198(11) 0.0030(8) -0.0039(8) -0.0047(7)
C2 0.0162(10) 0.0134(10) 0.0168(12) 0.0066(9) -0.0052(9) -0.0006(8)
N9 0.0178(9) 0.0160(10) 0.0181(11) 0.0055(8) -0.0038(8) -0.0005(7)
N4 0.0194(9) 0.0197(10) 0.0207(11) 0.0037(8) -0.0008(8) -0.0038(7)
C1 0.0156(10) 0.0131(10) 0.0142(12) 0.0033(9) -0.0028(9) -0.0014(8)
C3 0.0163(10) 0.0156(11) 0.0152(12) 0.0040(9) -0.0037(9) 0.0001(8)
N10 0.0201(9) 0.0120(9) 0.0137(10) 0.0059(7) -0.0022(8) -0.0009(7)
N15 0.0229(10) 0.0207(10) 0.0144(10) 0.0057(8) -0.0005(8) 0.0023(7)
N11 0.0182(9) 0.0167(9) 0.0180(11) 0.0037(8) -0.0008(8) -0.0025(7)
N12 0.0192(9) 0.0162(9) 0.0173(10) 0.0030(8) -0.0014(8) 0.0002(7)
N14 0.0190(9) 0.0189(10) 0.0225(11) 0.0098(8) 0.0017(8) -0.0008(7)
N13 0.0244(10) 0.0193(10) 0.0155(10) 0.0075(8) -0.0001(8) -0.0041(7)
C5 0.0194(11) 0.0137(11) 0.0142(12) 0.0016(9) -0.0036(9) -0.0012(8)
C6 0.0203(11) 0.0147(11) 0.0155(12) 0.0033(9) -0.0043(9) -0.0044(8)

loop_
_atom_type_symbol
_atom_type_description
_atom_type_scat_dispersion_real
_atom_type_scat_dispersion_imag
_atom_type_scat_source
C C 0.0033 0.0016 'International Tables Vol C Tables 4.2.6.8 and 6.1.1.4'
H H 0.0000 0.0000 'International Tables Vol C Tables 4.2.6.8 and 6.1.1.4'
N N 0.0061 0.0033 'International Tables Vol C Tables 4.2.6.8 and 6.1.1.4'
O O 0.0106 0.0060 'International Tables Vol C Tables 4.2.6.8 and 6.1.1.4'

loop_
_geom_angle_atom_site_label_1
_geom_angle_atom_site_label_2
_geom_angle_atom_site_label_3
_geom_angle
C4 N5 H5 125.9
C4 N5 N4 108.11(17)
N4 N5 H5 125.9
C4 N1 H1 114.8
C4 N1 C2 123.34(16)
C2 N1 H1 112.9
O1 N8 O2 123.29(18)
O1 N8 C1 119.42(18)
O2 N8 C1 117.30(18)
N6 N7 C1 107.07(18)
C4 N2 N3 105.32(15)
N5 C4 N1 128.0(2)
N2 C4 N5 109.06(18)
N2 C4 N1 122.95(17)
N7 N6 C3 107.63(16)
N4 N3 N2 111.08(18)
N1 C2 C3 130.5(2)
C1 C2 N1 129.15(18)
C1 C2 C3 100.39(19)
O4 N9 C3 118.11(17)
O3 N9 O4 123.89(18)
O3 N9 C3 118.00(19)
N3 N4 N5 106.41(16)
N7 C1 N8 119.51(19)
N7 C1 C2 113.06(18)
C2 C1 N8 127.42(19)
N6 C3 C2 111.81(19)
N6 C3 N9 119.30(18)
C2 C3 N9 128.9(2)
C5 N10 N13 128.07(18)
C6 N10 N13 124.20(15)
C6 N10 C5 107.64(17)
H15A N15 H15B 113.5
C5 N15 H15A 119.8
C5 N15 H15B 120.1
N12 N11 H11 123.8
C6 N11 H11 123.8
C6 N11 N12 112.39(18)
C5 N12 N11 103.65(15)
H14A N14 H14B 121.1
C6 N14 H14A 119.1
C6 N14 H14B 119.7
N10 N13 H13A 107.0
N10 N13 H13B 106.7
H13A N13 H13B 112.6
N15 C5 N10 121.25(19)
N12 C5 N10 110.59(18)
N12 C5 N15 127.98(17)
N11 C6 N10 105.71(17)
N14 C6 N10 126.43(19)
N14 C6 N11 127.9(2)

loop_
_geom_bond_atom_site_label_1
_geom_bond_atom_site_label_2
_geom_bond_distance
N5 H5 0.8600
N5 C4 1.338(2)
N5 N4 1.351(2)
O4 N9 1.241(2)
N1 H1 0.8603
N1 C4 1.367(3)
N1 C2 1.397(3)
O3 N9 1.237(2)
O1 N8 1.226(2)
O2 N8 1.237(2)
N8 C1 1.431(3)
N7 N6 1.335(2)
N7 C1 1.347(3)
N2 C4 1.321(3)
N2 N3 1.361(2)
N6 C3 1.355(3)
N3 N4 1.294(2)
C2 C1 1.387(3)
C2 C3 1.400(3)
N9 C3 1.424(3)
N10 N13 1.403(2)
N10 C5 1.395(2)
N10 C6 1.352(3)
N15 H15A 0.8597
N15 H15B 0.8598
N15 C5 1.336(3)
N11 H11 0.8600
N11 N12 1.405(2)
N11 C6 1.321(2)
N12 C5 1.308(3)
N14 H14A 0.8600
N14 H14B 0.8596
N14 C6 1.318(3)
N13 H13A 0.8604
N13 H13B 0.8599

loop_
_geom_torsion_atom_site_label_1
_geom_torsion_atom_site_label_2
_geom_torsion_atom_site_label_3
_geom_torsion_atom_site_label_4
_geom_torsion
O4 N9 C3 N6 178.52(15)
O4 N9 C3 C2 -3.6(3)
N1 C2 C1 N8 -0.1(3)
N1 C2 C1 N7 178.73(16)
N1 C2 C3 N6 -178.74(17)
N1 C2 C3 N9 3.3(3)
O3 N9 C3 N6 -1.7(2)
O3 N9 C3 C2 176.13(17)
O1 N8 C1 N7 -7.4(3)
O1 N8 C1 C2 171.42(18)
O2 N8 C1 N7 172.27(15)
O2 N8 C1 C2 -9.0(3)
N7 N6 C3 C2 -1.3(2)
N7 N6 C3 N9 176.91(15)
N2 N3 N4 N5 1.6(2)
C4 N5 N4 N3 -1.1(2)
C4 N1 C2 C1 -115.9(2)
C4 N1 C2 C3 64.8(3)
C4 N2 N3 N4 -1.5(2)
N6 N7 C1 N8 -179.85(15)
N6 N7 C1 C2 1.2(2)
N3 N2 C4 N5 0.8(2)
N3 N2 C4 N1 -178.31(17)
C2 N1 C4 N5 -5.0(3)
C2 N1 C4 N2 173.87(18)
N4 N5 C4 N1 179.21(19)
N4 N5 C4 N2 0.2(2)
C1 N7 N6 C3 0.05(18)
C1 C2 C3 N6 1.9(2)
C1 C2 C3 N9 -176.11(17)
C3 C2 C1 N8 179.31(17)
C3 C2 C1 N7 -1.9(2)
N11 N12 C5 N10 0.4(2)
N11 N12 C5 N15 -174.70(19)
N12 N11 C6 N10 -0.9(2)
N12 N11 C6 N14 178.30(19)
N13 N10 C5 N15 -8.7(3)
N13 N10 C5 N12 175.81(17)
N13 N10 C6 N11 -175.82(16)
N13 N10 C6 N14 4.9(3)
C5 N10 C6 N11 1.1(2)
C5 N10 C6 N14 -178.11(19)
C6 N10 C5 N15 174.50(18)
C6 N10 C5 N12 -1.0(2)
C6 N11 N12 C5 0.3(2)
